data_4342643
loop_
_publ_author_name
'Olechnowicz, Frank'
'Hillhouse, Gregory L.'
'Jordan, Richard F.'

_publ_section_title
;
 Synthesis and Reactivity of NHC-Supported
 Ni2(\m(2)-\h(2),\h(2)-S2)-Bridging Disulfide and Ni2(\m-S)2-Bridging
 Sulfide Complexes.
;
_journal_issue 6
_journal_name_full 'Inorganic chemistry'
_journal_page_first 2705
_journal_page_last 2712
_journal_paper_doi 10.1021/ic502892r
_journal_volume 54
_journal_year 2015
_chemical_formula_moiety 'C38 H51 N3 Ni S2, C4 H8 O'
_chemical_formula_sum 'C42 H59 N3 Ni O S2'
_chemical_formula_weight 744.75
_space_group_crystal_system orthorhombic
_space_group_IT_number 19
_space_group_name_Hall 'P 2ac 2ab'
_space_group_name_H-M_alt 'P 21 21 21'
_symmetry_space_group_name_Hall 'P 2ac 2ab'
_symmetry_space_group_name_H-M 'P 21 21 21'
_atom_sites_solution_hydrogens geom
_atom_sites_solution_primary direct
_atom_sites_solution_secondary difmap
_audit_creation_method SHELXL-2014/6
_cell_angle_alpha 90
_cell_angle_beta 90
_cell_angle_gamma 90
_cell_formula_units_Z 4
_cell_length_a 14.9869(6)
_cell_length_b 15.7096(7)
_cell_length_c 18.9277(8)
_cell_measurement_reflns_used 9934
_cell_measurement_temperature 100(2)
_cell_measurement_theta_max 27.1051
_cell_measurement_theta_min 2.5125
_cell_volume 4456.3(3)
_computing_cell_refinement 'APEX2 v2013.10-0 (Bruker AXS)'
_computing_data_collection ShelXtl
_computing_data_reduction 'SAINT V8.34A (Bruker AXS Inc., 2013)'
_computing_molecular_graphics 'Mercury v3.3.1 (CCDC, 2014)'
_computing_publication_material enCIFer
_computing_structure_refinement 'SHELXL-2014/6 (Sheldrick, 2014)'
_computing_structure_solution 'SHELXS-97 (Sheldrick, 1990)'
_diffrn_ambient_temperature 100(2)
_diffrn_detector_area_resol_mean 10.4167
_diffrn_measured_fraction_theta_full 1.000
_diffrn_measured_fraction_theta_max 0.995
_diffrn_measurement_device_type 'Bruker D8 Venture PHOTON 100 CMOS'
_diffrn_measurement_method 'omega and phi scans'
_diffrn_radiation_type MoK\a
_diffrn_radiation_wavelength 0.71073
_diffrn_reflns_av_R_equivalents 0.0945
_diffrn_reflns_av_unetI/netI 0.0542
_diffrn_reflns_Laue_measured_fraction_full 1.000
_diffrn_reflns_Laue_measured_fraction_max 0.995
_diffrn_reflns_limit_h_max 17
_diffrn_reflns_limit_h_min -19
_diffrn_reflns_limit_k_max 20
_diffrn_reflns_limit_k_min -20
_diffrn_reflns_limit_l_max 24
_diffrn_reflns_limit_l_min -24
_diffrn_reflns_number 100626
_diffrn_reflns_point_group_measured_fraction_full 1.000
_diffrn_reflns_point_group_measured_fraction_max 0.994
_diffrn_reflns_theta_full 25.242
_diffrn_reflns_theta_max 27.220
_diffrn_reflns_theta_min 1.878
_diffrn_source 'Incoatec I\mS micro-focus tube'
_exptl_absorpt_coefficient_mu 0.561
_exptl_absorpt_correction_T_max 0.7455
_exptl_absorpt_correction_T_min 0.6236
_exptl_absorpt_correction_type multi-scan
_exptl_absorpt_process_details 'SADABS V2013/10 (Bruker AXS Inc.)'
_exptl_crystal_colour 'light yellow'
_exptl_crystal_density_diffrn 1.110
_exptl_crystal_density_method 'not measured'
_exptl_crystal_description Needle
_exptl_crystal_F_000 1600
_exptl_crystal_size_max 0.205
_exptl_crystal_size_mid 0.204
_exptl_crystal_size_min 0.138
_refine_diff_density_max 0.881
_refine_diff_density_min -0.705
_refine_diff_density_rms 0.068
_refine_ls_abs_structure_details
;
 Flack x determined using 3035 quotients [(I+)-(I-)]/[(I+)+(I-)]
 (Parsons, Flack and Wagner, Acta Cryst. B69 (2013) 249-259).
;
_refine_ls_abs_structure_Flack 0.048(6)
_refine_ls_extinction_method none
_refine_ls_goodness_of_fit_ref 1.052
_refine_ls_hydrogen_treatment constr
_refine_ls_matrix_type full
_refine_ls_number_parameters 541
_refine_ls_number_reflns 9877
_refine_ls_number_restraints 298
_refine_ls_restrained_S_all 1.043
_refine_ls_R_factor_all 0.0829
_refine_ls_R_factor_gt 0.0610
_refine_ls_shift/su_max 0.001
_refine_ls_shift/su_mean 0.000
_refine_ls_structure_factor_coef Fsqd
_refine_ls_weighting_details 'w=1/[\s^2^(Fo^2^)+(0.0577P)^2^+4.3263P] where P=(Fo^2^+2Fc^2^)/3'
_refine_ls_weighting_scheme calc
_refine_ls_wR_factor_gt 0.1308
_refine_ls_wR_factor_ref 0.1402
_reflns_Friedel_coverage 0.810
_reflns_Friedel_fraction_full 1.000
_reflns_Friedel_fraction_max 0.993
_reflns_number_gt 7922
_reflns_number_total 9877
_reflns_threshold_expression 'I > 2\s(I)'
_cod_data_source_file ic502892r_si_002.cif
_cod_data_source_block FDO02
_cod_depositor_comments 'Adding full bibliography for 4342642--4342646.cif.'
_cod_database_code 4342643
_shelx_space_group_comment
;
The symmetry employed for this shelxl refinement is uniquely defined
by the following loop, which should always be used as a source of
symmetry information in preference to the above space-group names.
They are only intended as comments.
;
_shelx_estimated_absorpt_t_min 0.894
_shelx_estimated_absorpt_t_max 0.927
_shelxl_version_number 2014/6

loop_
_space_group_symop_operation_xyz
'x, y, z'
'-x+1/2, -y, z+1/2'
'-x, y+1/2, -z+1/2'
'x+1/2, -y+1/2, -z'

loop_
_atom_site_label
_atom_site_type_symbol
_atom_site_fract_x
_atom_site_fract_y
_atom_site_fract_z
_atom_site_U_iso_or_equiv
_atom_site_adp_type
_atom_site_occupancy
_atom_site_site_symmetry_order
_atom_site_calc_flag
_atom_site_refinement_flags_posn
_atom_site_refinement_flags_adp
_atom_site_refinement_flags_occupancy
_atom_site_disorder_assembly
_atom_site_disorder_group
Ni1 Ni 0.88003(4) 0.38703(4) -0.01193(3) 0.03109(17) Uani 1 1 d . . . . .
S1 S 0.75771(10) 0.41879(11) -0.06614(10) 0.0539(4) Uani 1 1 d . . . . .
S2 S 0.82719(11) 0.30612(11) -0.09247(9) 0.0529(4) Uani 1 1 d . . . . .
N1 N 1.0113(2) 0.2489(2) 0.0115(2) 0.0278(8) Uani 1 1 d . . . . .
N2 N 1.0716(2) 0.3719(2) 0.0078(2) 0.0271(8) Uani 1 1 d . . . . .
C1 C 0.9914(3) 0.3327(3) 0.0058(2) 0.0264(10) Uani 1 1 d . . . . .
C2 C 1.1028(3) 0.2367(3) 0.0175(3) 0.0337(11) Uani 1 1 d . . . . .
H2 H 1.1327 0.1837 0.0228 0.040 Uiso 1 1 calc R U . . .
C3 C 1.1407(3) 0.3136(3) 0.0144(3) 0.0307(10) Uani 1 1 d . . . . .
H3 H 1.2027 0.3260 0.0164 0.037 Uiso 1 1 calc R U . . .
C4 C 0.9498(3) 0.1787(3) 0.0120(3) 0.0295(10) Uani 1 1 d . . . . .
C5 C 0.8963(3) 0.1660(3) 0.0714(3) 0.0316(11) Uani 1 1 d . . . . .
C6 C 0.8419(4) 0.0939(4) 0.0720(4) 0.0450(15) Uani 1 1 d . . . . .
H6 H 0.8054 0.0829 0.1120 0.054 Uiso 1 1 calc R U . . .
C7 C 0.8402(4) 0.0380(3) 0.0152(4) 0.0519(16) Uani 1 1 d . . . . .
H7 H 0.8029 -0.0108 0.0166 0.062 Uiso 1 1 calc R U . . .
C8 C 0.8928(4) 0.0534(4) -0.0432(4) 0.0537(17) Uani 1 1 d . . . . .
H8 H 0.8910 0.0150 -0.0819 0.064 Uiso 1 1 calc R U . . .
C9 C 0.9489(4) 0.1248(3) -0.0464(3) 0.0386(12) Uani 1 1 d . . . . .
C10 C 0.8951(4) 0.2255(4) 0.1341(3) 0.0385(12) Uani 1 1 d . . . . .
H10 H 0.9437 0.2683 0.1272 0.046 Uiso 1 1 calc R U . . .
C11 C 0.8065(4) 0.2737(4) 0.1378(4) 0.0527(16) Uani 1 1 d . . . . .
H11A H 0.8070 0.3119 0.1787 0.079 Uiso 1 1 calc R U . . .
H11B H 0.7985 0.3071 0.0945 0.079 Uiso 1 1 calc R U . . .
H11C H 0.7574 0.2329 0.1425 0.079 Uiso 1 1 calc R U . . .
C12 C 0.9134(5) 0.1784(5) 0.2039(4) 0.066(2) Uani 1 1 d . . . . .
H12A H 0.9120 0.2191 0.2431 0.099 Uiso 1 1 calc R U . . .
H12B H 0.8675 0.1348 0.2113 0.099 Uiso 1 1 calc R U . . .
H12C H 0.9722 0.1513 0.2018 0.099 Uiso 1 1 calc R U . . .
C13 C 1.0041(5) 0.1402(4) -0.1121(3) 0.0553(17) Uani 1 1 d . . . . .
H13 H 1.0290 0.1991 -0.1089 0.066 Uiso 1 1 calc R U . . .
C14 C 0.9475(7) 0.1355(6) -0.1789(4) 0.082(3) Uani 1 1 d . . . . .
H14A H 0.9853 0.1457 -0.2203 0.123 Uiso 1 1 calc R U . . .
H14B H 0.9203 0.0790 -0.1825 0.123 Uiso 1 1 calc R U . . .
H14C H 0.9005 0.1788 -0.1769 0.123 Uiso 1 1 calc R U . . .
C15 C 1.0832(5) 0.0781(5) -0.1167(4) 0.068(2) Uani 1 1 d . . . . .
H15A H 1.1175 0.0898 -0.1597 0.102 Uiso 1 1 calc R U . . .
H15B H 1.1217 0.0855 -0.0753 0.102 Uiso 1 1 calc R U . . .
H15C H 1.0608 0.0195 -0.1181 0.102 Uiso 1 1 calc R U . . .
C16 C 1.0844(3) 0.4630(3) 0.0098(3) 0.0310(10) Uani 1 1 d . . . . .
C17 C 1.0702(4) 0.5099(4) -0.0511(3) 0.0409(13) Uani 1 1 d . . . . .
C18 C 1.0819(5) 0.5982(4) -0.0459(4) 0.0580(18) Uani 1 1 d . . . . .
H18 H 1.0711 0.6331 -0.0859 0.070 Uiso 1 1 calc R U . . .
C19 C 1.1086(5) 0.6347(4) 0.0159(4) 0.0644(19) Uani 1 1 d . . . . .
H19 H 1.1162 0.6946 0.0183 0.077 Uiso 1 1 calc R U . . .
C20 C 1.1247(5) 0.5858(4) 0.0750(4) 0.0560(16) Uani 1 1 d . . . . .
H20 H 1.1443 0.6125 0.1173 0.067 Uiso 1 1 calc R U . . .
C21 C 1.1126(4) 0.4982(3) 0.0737(3) 0.0403(13) Uani 1 1 d . . . . .
C22 C 1.0444(5) 0.4705(5) -0.1213(3) 0.0566(17) Uani 1 1 d . . . . .
H22 H 1.0279 0.4097 -0.1126 0.068 Uiso 1 1 calc R U . . .
C23 C 0.9643(5) 0.5146(5) -0.1554(4) 0.064(2) Uani 1 1 d . . . . .
H23A H 0.9504 0.4869 -0.2005 0.096 Uiso 1 1 calc R U . . .
H23B H 0.9127 0.5106 -0.1239 0.096 Uiso 1 1 calc R U . . .
H23C H 0.9786 0.5746 -0.1638 0.096 Uiso 1 1 calc R U . . .
C24 C 1.1237(6) 0.4717(7) -0.1714(4) 0.090(3) Uani 1 1 d . . . . .
H24A H 1.1065 0.4461 -0.2166 0.135 Uiso 1 1 calc R U . . .
H24B H 1.1428 0.5306 -0.1791 0.135 Uiso 1 1 calc R U . . .
H24C H 1.1730 0.4391 -0.1507 0.135 Uiso 1 1 calc R U . . .
C25 C 1.1256(5) 0.4449(4) 0.1406(3) 0.0493(15) Uani 1 1 d . . . . .
H25 H 1.1387 0.3850 0.1259 0.059 Uiso 1 1 calc R U . . .
C26 C 1.2042(5) 0.4768(7) 0.1845(4) 0.087(3) Uani 1 1 d . . . . .
H26A H 1.2581 0.4776 0.1552 0.131 Uiso 1 1 calc R U . . .
H26B H 1.1916 0.5344 0.2016 0.131 Uiso 1 1 calc R U . . .
H26C H 1.2134 0.4387 0.2249 0.131 Uiso 1 1 calc R U . . .
C27 C 1.0447(5) 0.4439(6) 0.1850(4) 0.074(2) Uani 1 1 d . . . . .
H27A H 0.9940 0.4234 0.1571 0.112 Uiso 1 1 calc R U . . .
H27B H 1.0541 0.4059 0.2254 0.112 Uiso 1 1 calc R U . . .
H27C H 1.0323 0.5016 0.2021 0.112 Uiso 1 1 calc R U . . .
C28 C 0.8775(4) 0.4777(3) 0.0482(3) 0.0385(12) Uani 1 1 d . . . . .
N3 N 0.8653(3) 0.5370(3) 0.0827(3) 0.0448(12) Uani 1 1 d . . . . .
C29A C 0.8239(9) 0.6010(8) 0.1240(6) 0.035(3) Uani 0.6 1 d D U P A 1
C30A C 0.8927(9) 0.6706(8) 0.1369(7) 0.049(3) Uani 0.6 1 d D U P A 1
H30A H 0.9124 0.6955 0.0915 0.059 Uiso 0.6 1 calc R U P A 1
H30B H 0.9454 0.6470 0.1615 0.059 Uiso 0.6 1 calc R U P A 1
C31A C 0.7965(7) 0.5609(7) 0.1946(5) 0.045(3) Uani 0.6 1 d D U P A 1
H31A H 0.7533 0.5142 0.1864 0.054 Uiso 0.6 1 calc R U P A 1
H31B H 0.8495 0.5371 0.2188 0.054 Uiso 0.6 1 calc R U P A 1
C32A C 0.7441(7) 0.6372(6) 0.0863(5) 0.041(2) Uani 0.6 1 d D U P A 1
H32A H 0.7011 0.5910 0.0758 0.050 Uiso 0.6 1 calc R U P A 1
H32B H 0.7632 0.6627 0.0409 0.050 Uiso 0.6 1 calc R U P A 1
C33A C 0.8465(10) 0.7401(8) 0.1837(7) 0.060(4) Uani 0.6 1 d D U P A 1
H33A H 0.8899 0.7873 0.1928 0.072 Uiso 0.6 1 calc R U P A 1
C34A C 0.8189(13) 0.7020(13) 0.2524(8) 0.067(4) Uani 0.6 1 d D U P A 1
H34A H 0.7909 0.7462 0.2823 0.080 Uiso 0.6 1 calc R U P A 1
H34B H 0.8721 0.6800 0.2775 0.080 Uiso 0.6 1 calc R U P A 1
C35A C 0.7537(8) 0.6305(7) 0.2404(6) 0.052(3) Uani 0.6 1 d D U P A 1
H35A H 0.7356 0.6057 0.2870 0.063 Uiso 0.6 1 calc R U P A 1
C36A C 0.6696(8) 0.6657(8) 0.2015(6) 0.057(3) Uani 0.6 1 d D U P A 1
H36A H 0.6268 0.6190 0.1926 0.069 Uiso 0.6 1 calc R U P A 1
H36B H 0.6397 0.7091 0.2312 0.069 Uiso 0.6 1 calc R U P A 1
C37A C 0.6988(9) 0.7052(7) 0.1320(7) 0.054(3) Uani 0.6 1 d D U P A 1
H37A H 0.6459 0.7290 0.1066 0.065 Uiso 0.6 1 calc R U P A 1
C38A C 0.7668(10) 0.7753(7) 0.1454(8) 0.062(3) Uani 0.6 1 d D U P A 1
H38A H 0.7859 0.8004 0.0999 0.075 Uiso 0.6 1 calc R U P A 1
H38B H 0.7391 0.8209 0.1741 0.075 Uiso 0.6 1 calc R U P A 1
C29B C 0.8421(13) 0.6222(12) 0.1197(10) 0.036(5) Uani 0.4 1 d D U P A 2
C30B C 0.9220(12) 0.6606(13) 0.1579(12) 0.050(5) Uani 0.4 1 d D U P A 2
H30C H 0.9705 0.6737 0.1240 0.060 Uiso 0.4 1 calc R U P A 2
H30D H 0.9451 0.6207 0.1940 0.060 Uiso 0.4 1 calc R U P A 2
C31B C 0.7684(12) 0.5995(11) 0.1723(9) 0.056(4) Uani 0.4 1 d D U P A 2
H31C H 0.7915 0.5596 0.2084 0.067 Uiso 0.4 1 calc R U P A 2
H31D H 0.7181 0.5717 0.1474 0.067 Uiso 0.4 1 calc R U P A 2
C32B C 0.8087(11) 0.6806(9) 0.0629(8) 0.051(3) Uani 0.4 1 d D U P A 2
H32C H 0.7584 0.6535 0.0374 0.062 Uiso 0.4 1 calc R U P A 2
H32D H 0.8569 0.6922 0.0285 0.062 Uiso 0.4 1 calc R U P A 2
C33B C 0.8863(14) 0.7439(11) 0.1933(10) 0.054(4) Uani 0.4 1 d D U P A 2
H33B H 0.9366 0.7717 0.2192 0.065 Uiso 0.4 1 calc R U P A 2
C34B C 0.8148(17) 0.7233(18) 0.2448(11) 0.063(6) Uani 0.4 1 d D U P A 2
H34C H 0.7948 0.7760 0.2687 0.076 Uiso 0.4 1 calc R U P A 2
H34D H 0.8383 0.6840 0.2812 0.076 Uiso 0.4 1 calc R U P A 2
C35B C 0.7365(13) 0.6823(12) 0.2077(10) 0.066(4) Uani 0.4 1 d D U P A 2
H35B H 0.6874 0.6702 0.2420 0.079 Uiso 0.4 1 calc R U P A 2
C36B C 0.7035(15) 0.7445(15) 0.1486(12) 0.074(5) Uani 0.4 1 d D U P A 2
H36C H 0.6531 0.7182 0.1228 0.088 Uiso 0.4 1 calc R U P A 2
H36D H 0.6817 0.7978 0.1706 0.088 Uiso 0.4 1 calc R U P A 2
C37B C 0.7771(11) 0.7651(10) 0.0973(10) 0.064(4) Uani 0.4 1 d D U P A 2
H37B H 0.7554 0.8056 0.0603 0.077 Uiso 0.4 1 calc R U P A 2
C38B C 0.8550(13) 0.8027(9) 0.1370(9) 0.066(4) Uani 0.4 1 d D U P A 2
H38C H 0.9045 0.8142 0.1037 0.079 Uiso 0.4 1 calc R U P A 2
H38D H 0.8368 0.8575 0.1585 0.079 Uiso 0.4 1 calc R U P A 2
O1 O 1.0928(8) 0.8445(5) 0.0637(6) 0.152(4) Uani 1 1 d D U . . .
C40 C 1.0631(10) 0.9294(8) 0.0551(7) 0.134(4) Uani 1 1 d . U . . .
H40A H 1.0036 0.9305 0.0324 0.161 Uiso 1 1 calc R U . . .
H40B H 1.1053 0.9619 0.0252 0.161 Uiso 1 1 calc R U . . .
C41 C 1.0587(6) 0.9655(5) 0.1246(6) 0.090(3) Uani 1 1 d . U . . .
H41A H 0.9974 0.9621 0.1440 0.108 Uiso 1 1 calc R U . . .
H41B H 1.0782 1.0257 0.1244 0.108 Uiso 1 1 calc R U . . .
C42 C 1.1212(7) 0.9118(7) 0.1658(5) 0.099(3) Uani 1 1 d D U . . .
H42A H 1.1679 0.9476 0.1878 0.119 Uiso 1 1 calc R U . B 1
H42B H 1.0887 0.8814 0.2037 0.119 Uiso 1 1 calc R U . B 1
C43A C 1.1603(15) 0.8527(12) 0.1183(11) 0.107(6) Uani 0.52 1 d D U P C 1
H43A H 1.1717 0.7974 0.1418 0.128 Uiso 0.52 1 calc R U P C 1
H43B H 1.2169 0.8748 0.0987 0.128 Uiso 0.52 1 calc R U P C 1
C43B C 1.101(2) 0.8261(13) 0.1312(15) 0.112(7) Uani 0.48 1 d . U P C 2
H43C H 1.1509 0.7856 0.1389 0.135 Uiso 0.48 1 calc R U P C 2
H43D H 1.0456 0.8012 0.1502 0.135 Uiso 0.48 1 calc R U P C 2

loop_
_atom_site_aniso_label
_atom_site_aniso_U_11
_atom_site_aniso_U_22
_atom_site_aniso_U_33
_atom_site_aniso_U_23
_atom_site_aniso_U_13
_atom_site_aniso_U_12
Ni1 0.0276(3) 0.0256(3) 0.0401(3) -0.0005(3) 0.0006(3) 0.0033(3)
S1 0.0311(7) 0.0527(9) 0.0780(12) 0.0167(8) -0.0081(8) -0.0036(6)
S2 0.0510(9) 0.0464(9) 0.0612(10) -0.0101(8) -0.0223(8) -0.0012(7)
N1 0.0255(19) 0.0269(19) 0.031(2) -0.0015(18) 0.0045(18) 0.0035(15)
N2 0.0264(19) 0.028(2) 0.027(2) -0.0010(17) 0.0054(16) 0.0000(15)
C1 0.030(2) 0.029(2) 0.021(2) -0.0023(19) 0.0007(19) 0.0012(18)
C2 0.029(3) 0.034(3) 0.038(3) -0.005(2) 0.005(2) 0.0078(19)
C3 0.018(2) 0.041(3) 0.033(2) -0.001(2) 0.009(2) 0.0019(18)
C4 0.026(2) 0.022(2) 0.040(3) 0.004(2) -0.004(2) 0.0041(18)
C5 0.022(3) 0.031(3) 0.042(3) 0.005(2) -0.008(2) 0.0035(19)
C6 0.025(3) 0.040(3) 0.070(4) 0.009(3) 0.001(3) -0.006(2)
C7 0.034(3) 0.025(3) 0.096(5) 0.001(3) -0.009(3) -0.002(2)
C8 0.052(4) 0.032(3) 0.078(4) -0.016(3) -0.025(4) 0.008(3)
C9 0.039(3) 0.028(3) 0.049(3) -0.006(2) -0.008(2) 0.002(2)
C10 0.038(3) 0.042(3) 0.036(3) 0.006(2) 0.006(2) -0.004(2)
C11 0.048(4) 0.060(4) 0.050(4) -0.009(3) 0.009(3) 0.006(3)
C12 0.075(5) 0.074(5) 0.048(4) 0.015(3) -0.011(3) 0.005(4)
C13 0.076(5) 0.041(3) 0.049(4) -0.018(3) 0.010(3) 0.004(3)
C14 0.111(7) 0.091(6) 0.043(4) -0.026(4) 0.004(4) 0.026(5)
C15 0.077(5) 0.056(4) 0.072(5) -0.019(4) 0.018(4) 0.001(4)
C16 0.031(2) 0.026(2) 0.036(3) 0.000(2) 0.003(2) -0.0015(19)
C17 0.037(3) 0.042(3) 0.043(3) 0.009(3) -0.004(3) -0.008(2)
C18 0.063(4) 0.033(3) 0.078(5) 0.026(3) -0.011(3) -0.012(3)
C19 0.068(4) 0.028(3) 0.098(5) 0.002(3) -0.014(4) -0.013(3)
C20 0.054(4) 0.042(3) 0.073(4) -0.016(3) -0.014(4) -0.002(3)
C21 0.033(3) 0.035(3) 0.053(3) -0.009(2) -0.001(3) 0.002(2)
C22 0.069(5) 0.062(4) 0.039(3) 0.017(3) -0.005(3) -0.010(4)
C23 0.049(4) 0.098(6) 0.044(4) 0.023(4) -0.003(3) -0.022(4)
C24 0.063(5) 0.141(8) 0.067(5) -0.013(5) -0.012(5) 0.032(6)
C25 0.061(4) 0.049(3) 0.038(3) -0.013(3) -0.012(3) 0.016(3)
C26 0.045(4) 0.161(9) 0.056(5) 0.008(5) -0.008(4) 0.003(5)
C27 0.066(5) 0.091(6) 0.067(5) 0.039(4) -0.012(4) -0.002(4)
C28 0.032(3) 0.035(3) 0.048(3) 0.004(2) 0.002(3) 0.004(3)
N3 0.047(3) 0.041(3) 0.047(3) -0.009(2) -0.002(2) 0.010(2)
C29A 0.041(7) 0.024(6) 0.039(6) -0.006(4) -0.005(5) 0.009(5)
C30A 0.042(7) 0.045(6) 0.059(8) -0.017(5) -0.012(6) 0.004(5)
C31A 0.051(6) 0.045(6) 0.040(5) 0.001(4) 0.000(5) 0.025(5)
C32A 0.051(5) 0.035(5) 0.038(5) 0.001(4) -0.006(4) 0.008(4)
C33A 0.066(8) 0.043(7) 0.071(8) -0.032(5) -0.008(7) -0.003(6)
C34A 0.073(9) 0.078(10) 0.050(7) -0.025(7) -0.015(6) 0.021(7)
C35A 0.070(7) 0.048(6) 0.038(5) -0.004(4) 0.003(5) 0.028(5)
C36A 0.055(7) 0.059(7) 0.059(6) -0.014(5) 0.005(5) 0.021(5)
C37A 0.059(7) 0.044(7) 0.059(7) -0.004(5) -0.015(5) 0.024(5)
C38A 0.085(9) 0.042(6) 0.061(8) -0.013(5) -0.007(7) 0.015(5)
C29B 0.029(8) 0.027(9) 0.053(10) -0.009(6) 0.006(6) -0.005(7)
C30B 0.035(9) 0.053(9) 0.063(12) -0.033(9) -0.014(7) 0.008(7)
C31B 0.057(10) 0.053(9) 0.056(10) -0.007(8) 0.012(8) -0.020(8)
C32B 0.060(9) 0.047(8) 0.047(8) -0.004(6) -0.006(7) 0.006(7)
C33B 0.057(11) 0.042(9) 0.065(10) -0.029(7) -0.004(8) -0.001(8)
C34B 0.077(13) 0.061(13) 0.051(12) -0.024(8) 0.002(8) 0.013(10)
C35B 0.069(11) 0.072(11) 0.057(10) -0.020(7) 0.026(8) -0.009(9)
C36B 0.061(11) 0.083(15) 0.077(13) -0.017(11) 0.003(9) 0.017(11)
C37B 0.073(11) 0.056(9) 0.064(11) 0.002(8) 0.002(8) 0.021(8)
C38B 0.087(12) 0.034(8) 0.076(10) -0.013(6) 0.016(8) -0.007(7)
O1 0.220(11) 0.074(5) 0.162(7) -0.017(5) -0.016(7) 0.002(6)
C40 0.156(11) 0.118(8) 0.129(8) 0.030(7) -0.054(9) 0.010(8)
C41 0.073(6) 0.053(4) 0.143(8) 0.013(5) 0.036(6) 0.012(4)
C42 0.088(6) 0.113(7) 0.097(6) 0.008(5) -0.002(6) -0.005(6)
C43A 0.119(15) 0.074(12) 0.127(14) 0.041(9) 0.028(9) 0.052(10)
C43B 0.132(19) 0.049(8) 0.157(13) 0.040(9) 0.012(16) 0.014(11)

loop_
_atom_type_symbol
_atom_type_description
_atom_type_scat_dispersion_real
_atom_type_scat_dispersion_imag
_atom_type_scat_source
C C 0.0033 0.0016 'International Tables Vol C Tables 4.2.6.8 and 6.1.1.4'
H H 0.0000 0.0000 'International Tables Vol C Tables 4.2.6.8 and 6.1.1.4'
O O 0.0106 0.0060 'International Tables Vol C Tables 4.2.6.8 and 6.1.1.4'
S S 0.1246 0.1234 'International Tables Vol C Tables 4.2.6.8 and 6.1.1.4'
Ni Ni 0.3393 1.1124 'International Tables Vol C Tables 4.2.6.8 and 6.1.1.4'
N N 0.0061 0.0033 'International Tables Vol C Tables 4.2.6.8 and 6.1.1.4'

loop_
_geom_angle_atom_site_label_1
_geom_angle_atom_site_label_2
_geom_angle_atom_site_label_3
_geom_angle
C28 Ni1 C1 105.0(2)
C28 Ni1 S2 154.44(19)
C1 Ni1 S2 100.60(14)
C28 Ni1 S1 95.66(19)
C1 Ni1 S1 158.65(15)
S2 Ni1 S1 58.92(7)
S2 S1 Ni1 60.01(6)
S1 S2 Ni1 61.06(7)
C1 N1 C2 111.0(4)
C1 N1 C4 127.2(4)
C2 N1 C4 121.8(4)
C1 N2 C3 111.5(4)
C1 N2 C16 124.8(4)
C3 N2 C16 123.5(4)
N2 C1 N1 104.1(4)
N2 C1 Ni1 125.5(3)
N1 C1 Ni1 130.0(3)
C3 C2 N1 106.9(4)
C3 C2 H2 126.6
N1 C2 H2 126.6
C2 C3 N2 106.5(4)
C2 C3 H3 126.7
N2 C3 H3 126.7
C9 C4 C5 123.2(4)
C9 C4 N1 118.0(5)
C5 C4 N1 118.8(5)
C6 C5 C4 117.2(5)
C6 C5 C10 119.3(5)
C4 C5 C10 123.5(4)
C7 C6 C5 121.2(6)
C7 C6 H6 119.4
C5 C6 H6 119.4
C8 C7 C6 119.9(5)
C8 C7 H7 120.0
C6 C7 H7 120.0
C7 C8 C9 121.2(6)
C7 C8 H8 119.4
C9 C8 H8 119.4
C4 C9 C8 117.2(5)
C4 C9 C13 123.3(5)
C8 C9 C13 119.4(5)
C5 C10 C11 110.6(5)
C5 C10 C12 112.0(5)
C11 C10 C12 110.7(5)
C5 C10 H10 107.8
C11 C10 H10 107.8
C12 C10 H10 107.8
C10 C11 H11A 109.5
C10 C11 H11B 109.5
H11A C11 H11B 109.5
C10 C11 H11C 109.5
H11A C11 H11C 109.5
H11B C11 H11C 109.5
C10 C12 H12A 109.5
C10 C12 H12B 109.5
H12A C12 H12B 109.5
C10 C12 H12C 109.5
H12A C12 H12C 109.5
H12B C12 H12C 109.5
C9 C13 C14 111.7(6)
C9 C13 C15 111.6(6)
C14 C13 C15 110.5(6)
C9 C13 H13 107.6
C14 C13 H13 107.6
C15 C13 H13 107.6
C13 C14 H14A 109.5
C13 C14 H14B 109.5
H14A C14 H14B 109.5
C13 C14 H14C 109.5
H14A C14 H14C 109.5
H14B C14 H14C 109.5
C13 C15 H15A 109.5
C13 C15 H15B 109.5
H15A C15 H15B 109.5
C13 C15 H15C 109.5
H15A C15 H15C 109.5
H15B C15 H15C 109.5
C17 C16 C21 123.8(5)
C17 C16 N2 119.0(5)
C21 C16 N2 117.2(5)
C16 C17 C18 116.6(5)
C16 C17 C22 123.5(5)
C18 C17 C22 119.9(5)
C19 C18 C17 120.9(6)
C19 C18 H18 119.5
C17 C18 H18 119.5
C18 C19 C20 121.0(5)
C18 C19 H19 119.5
C20 C19 H19 119.5
C19 C20 C21 120.9(6)
C19 C20 H20 119.5
C21 C20 H20 119.5
C20 C21 C16 116.7(5)
C20 C21 C25 120.7(5)
C16 C21 C25 122.6(5)
C17 C22 C24 110.0(6)
C17 C22 C23 112.7(6)
C24 C22 C23 110.2(5)
C17 C22 H22 108.0
C24 C22 H22 108.0
C23 C22 H22 108.0
C22 C23 H23A 109.5
C22 C23 H23B 109.5
H23A C23 H23B 109.5
C22 C23 H23C 109.5
H23A C23 H23C 109.5
H23B C23 H23C 109.5
C22 C24 H24A 109.5
C22 C24 H24B 109.5
H24A C24 H24B 109.5
C22 C24 H24C 109.5
H24A C24 H24C 109.5
H24B C24 H24C 109.5
C27 C25 C26 109.1(6)
C27 C25 C21 111.9(5)
C26 C25 C21 111.7(6)
C27 C25 H25 108.0
C26 C25 H25 108.0
C21 C25 H25 108.0
C25 C26 H26A 109.5
C25 C26 H26B 109.5
H26A C26 H26B 109.5
C25 C26 H26C 109.5
H26A C26 H26C 109.5
H26B C26 H26C 109.5
C25 C27 H27A 109.5
C25 C27 H27B 109.5
H27A C27 H27B 109.5
C25 C27 H27C 109.5
H27A C27 H27C 109.5
H27B C27 H27C 109.5
N3 C28 Ni1 171.3(5)
C28 N3 C29A 162.9(8)
C28 N3 C29B 171.9(8)
N3 C29A C32A 110.7(9)
N3 C29A C30A 107.6(10)
C32A C29A C30A 110.0(10)
N3 C29A C31A 107.9(9)
C32A C29A C31A 110.8(10)
C30A C29A C31A 109.7(10)
C29A C30A C33A 107.0(11)
C29A C30A H30A 110.3
C33A C30A H30A 110.3
C29A C30A H30B 110.3
C33A C30A H30B 110.3
H30A C30A H30B 108.6
C35A C31A C29A 108.2(9)
C35A C31A H31A 110.1
C29A C31A H31A 110.1
C35A C31A H31B 110.1
C29A C31A H31B 110.1
H31A C31A H31B 108.4
C29A C32A C37A 110.3(9)
C29A C32A H32A 109.6
C37A C32A H32A 109.6
C29A C32A H32B 109.6
C37A C32A H32B 109.6
H32A C32A H32B 108.1
C34A C33A C38A 110.3(14)
C34A C33A C30A 109.6(12)
C38A C33A C30A 109.6(10)
C34A C33A H33A 109.1
C38A C33A H33A 109.1
C30A C33A H33A 109.1
C33A C34A C35A 110.4(11)
C33A C34A H34A 109.6
C35A C34A H34A 109.6
C33A C34A H34B 109.6
C35A C34A H34B 109.6
H34A C34A H34B 108.1
C34A C35A C31A 110.2(11)
C34A C35A C36A 109.3(12)
C31A C35A C36A 108.8(8)
C34A C35A H35A 109.5
C31A C35A H35A 109.5
C36A C35A H35A 109.5
C37A C36A C35A 108.7(10)
C37A C36A H36A 110.0
C35A C36A H36A 110.0
C37A C36A H36B 110.0
C35A C36A H36B 110.0
H36A C36A H36B 108.3
C36A C37A C38A 110.1(11)
C36A C37A C32A 109.4(9)
C38A C37A C32A 107.6(11)
C36A C37A H37A 109.9
C38A C37A H37A 109.9
C32A C37A H37A 109.9
C33A C38A C37A 110.3(10)
C33A C38A H38A 109.6
C37A C38A H38A 109.6
C33A C38A H38B 109.6
C37A C38A H38B 109.6
H38A C38A H38B 108.1
C32B C29B C30B 111.2(15)
C32B C29B C31B 111.5(16)
C30B C29B C31B 110.6(16)
C32B C29B N3 106.2(13)
C30B C29B N3 112.3(14)
C31B C29B N3 104.8(13)
C29B C30B C33B 105.4(14)
C29B C30B H30C 110.7
C33B C30B H30C 110.7
C29B C30B H30D 110.7
C33B C30B H30D 110.7
H30C C30B H30D 108.8
C29B C31B C35B 108.1(13)
C29B C31B H31C 110.1
C35B C31B H31C 110.1
C29B C31B H31D 110.1
C35B C31B H31D 110.1
H31C C31B H31D 108.4
C29B C32B C37B 108.9(13)
C29B C32B H32C 109.9
C37B C32B H32C 109.9
C29B C32B H32D 109.9
C37B C32B H32D 109.9
H32C C32B H32D 108.3
C38B C33B C34B 112.2(19)
C38B C33B C30B 108.7(15)
C34B C33B C30B 110.2(16)
C38B C33B H33B 108.5
C34B C33B H33B 108.5
C30B C33B H33B 108.5
C33B C34B C35B 110.4(16)
C33B C34B H34C 109.6
C35B C34B H34C 109.6
C33B C34B H34D 109.6
C35B C34B H34D 109.6
H34C C34B H34D 108.1
C34B C35B C31B 108.8(17)
C34B C35B C36B 108.1(17)
C31B C35B C36B 108.4(15)
C34B C35B H35B 110.5
C31B C35B H35B 110.5
C36B C35B H35B 110.5
C37B C36B C35B 111.3(16)
C37B C36B H36C 109.4
C35B C36B H36C 109.4
C37B C36B H36D 109.4
C35B C36B H36D 109.4
H36C C36B H36D 108.0
C36B C37B C38B 109.2(17)
C36B C37B C32B 108.1(15)
C38B C37B C32B 108.0(13)
C36B C37B H37B 110.5
C38B C37B H37B 110.5
C32B C37B H37B 110.5
C33B C38B C37B 111.0(14)
C33B C38B H38C 109.4
C37B C38B H38C 109.4
C33B C38B H38D 109.4
C37B C38B H38D 109.4
H38C C38B H38D 108.0
C43B O1 C40 110.4(13)
C40 O1 C43A 102.6(10)
O1 C40 C41 106.3(9)
O1 C40 H40A 110.5
C41 C40 H40A 110.5
O1 C40 H40B 110.5
C41 C40 H40B 110.5
H40A C40 H40B 108.7
C40 C41 C42 103.2(8)
C40 C41 H41A 111.1
C42 C41 H41A 111.1
C40 C41 H41B 111.1
C42 C41 H41B 111.1
H41A C41 H41B 109.1
C43A C42 C41 107.5(10)
C41 C42 C43B 98.8(12)
C43A C42 H42A 110.2
C41 C42 H42A 110.2
C43A C42 H42B 110.2
C41 C42 H42B 110.2
H42A C42 H42B 108.5
C42 C43A O1 102.8(13)
C42 C43A H43A 111.2
O1 C43A H43A 111.2
C42 C43A H43B 111.2
O1 C43A H43B 111.2
H43A C43A H43B 109.1
O1 C43B C42 104.0(14)
O1 C43B H43C 111.0
C42 C43B H43C 111.0
O1 C43B H43D 111.0
C42 C43B H43D 111.0
H43C C43B H43D 109.0

loop_
_geom_bond_atom_site_label_1
_geom_bond_atom_site_label_2
_geom_bond_distance
Ni1 C28 1.823(6)
Ni1 C1 1.904(5)
Ni1 S2 2.1370(17)
Ni1 S1 2.1592(16)
S1 S2 2.113(2)
N1 C1 1.355(6)
N1 C2 1.389(6)
N1 C4 1.436(6)
N2 C1 1.352(6)
N2 C3 1.387(6)
N2 C16 1.444(6)
C2 C3 1.337(7)
C2 H2 0.9500
C3 H3 0.9500
C4 C9 1.392(7)
C4 C5 1.396(7)
C5 C6 1.395(7)
C5 C10 1.510(8)
C6 C7 1.388(9)
C6 H6 0.9500
C7 C8 1.380(10)
C7 H7 0.9500
C8 C9 1.403(8)
C8 H8 0.9500
C9 C13 1.512(9)
C10 C11 1.529(9)
C10 C12 1.539(8)
C10 H10 1.0000
C11 H11A 0.9800
C11 H11B 0.9800
C11 H11C 0.9800
C12 H12A 0.9800
C12 H12B 0.9800
C12 H12C 0.9800
C13 C14 1.525(11)
C13 C15 1.537(10)
C13 H13 1.0000
C14 H14A 0.9800
C14 H14B 0.9800
C14 H14C 0.9800
C15 H15A 0.9800
C15 H15B 0.9800
C15 H15C 0.9800
C16 C17 1.386(8)
C16 C21 1.394(8)
C17 C18 1.402(8)
C17 C22 1.516(9)
C18 C19 1.362(10)
C18 H18 0.9500
C19 C20 1.378(10)
C19 H19 0.9500
C20 C21 1.389(8)
C20 H20 0.9500
C21 C25 1.531(8)
C22 C24 1.521(11)
C22 C23 1.529(10)
C22 H22 1.0000
C23 H23A 0.9800
C23 H23B 0.9800
C23 H23C 0.9800
C24 H24A 0.9800
C24 H24B 0.9800
C24 H24C 0.9800
C25 C27 1.475(10)
C25 C26 1.526(10)
C25 H25 1.0000
C26 H26A 0.9800
C26 H26B 0.9800
C26 H26C 0.9800
C27 H27A 0.9800
C27 H27B 0.9800
C27 H27C 0.9800
C28 N3 1.152(7)
N3 C29A 1.416(14)
N3 C29B 1.55(2)
C29A C32A 1.505(14)
C29A C30A 1.522(15)
C29A C31A 1.534(14)
C30A C33A 1.567(14)
C30A H30A 0.9900
C30A H30B 0.9900
C31A C35A 1.535(12)
C31A H31A 0.9900
C31A H31B 0.9900
C32A C37A 1.533(14)
C32A H32A 0.9900
C32A H32B 0.9900
C33A C34A 1.491(17)
C33A C38A 1.503(17)
C33A H33A 1.0000
C34A C35A 1.506(17)
C34A H34A 0.9900
C34A H34B 0.9900
C35A C36A 1.562(15)
C35A H35A 1.0000
C36A C37A 1.519(18)
C36A H36A 0.9900
C36A H36B 0.9900
C37A C38A 1.522(18)
C37A H37A 1.0000
C38A H38A 0.9900
C38A H38B 0.9900
C29B C32B 1.500(19)
C29B C30B 1.52(2)
C29B C31B 1.530(19)
C30B C33B 1.565(17)
C30B H30C 0.9900
C30B H30D 0.9900
C31B C35B 1.539(19)
C31B H31C 0.9900
C31B H31D 0.9900
C32B C37B 1.552(19)
C32B H32C 0.9900
C32B H32D 0.9900
C33B C38B 1.49(2)
C33B C34B 1.49(2)
C33B H33B 1.0000
C34B C35B 1.51(2)
C34B H34C 0.9900
C34B H34D 0.9900
C35B C36B 1.57(2)
C35B H35B 1.0000
C36B C37B 1.50(2)
C36B H36C 0.9900
C36B H36D 0.9900
C37B C38B 1.51(2)
C37B H37B 1.0000
C38B H38C 0.9900
C38B H38D 0.9900
O1 C43B 1.32(3)
O1 C40 1.416(14)
O1 C43A 1.45(2)
C40 C41 1.435(15)
C40 H40A 0.9900
C40 H40B 0.9900
C41 C42 1.482(13)
C41 H41A 0.9900
C41 H41B 0.9900
C42 C43A 1.419(18)
C42 C43B 1.53(3)
C42 H42A 0.9900
C42 H42B 0.9900
C43A H43A 0.9900
C43A H43B 0.9900
C43B H43C 0.9900
C43B H43D 0.9900

loop_
_geom_torsion_atom_site_label_1
_geom_torsion_atom_site_label_2
_geom_torsion_atom_site_label_3
_geom_torsion_atom_site_label_4
_geom_torsion
C3 N2 C1 N1 0.2(5)
C16 N2 C1 N1 -174.1(4)
C3 N2 C1 Ni1 -173.6(4)
C16 N2 C1 Ni1 12.1(7)
C2 N1 C1 N2 0.4(6)
C4 N1 C1 N2 -179.7(5)
C2 N1 C1 Ni1 173.8(4)
C4 N1 C1 Ni1 -6.3(8)
C1 N1 C2 C3 -0.9(6)
C4 N1 C2 C3 179.2(5)
N1 C2 C3 N2 1.0(6)
C1 N2 C3 C2 -0.8(6)
C16 N2 C3 C2 173.6(5)
C1 N1 C4 C9 110.1(6)
C2 N1 C4 C9 -70.1(6)
C1 N1 C4 C5 -72.0(7)
C2 N1 C4 C5 107.8(5)
C9 C4 C5 C6 2.1(7)
N1 C4 C5 C6 -175.7(4)
C9 C4 C5 C10 -178.2(5)
N1 C4 C5 C10 4.0(7)
C4 C5 C6 C7 -1.0(8)
C10 C5 C6 C7 179.3(5)
C5 C6 C7 C8 -0.2(9)
C6 C7 C8 C9 0.3(9)
C5 C4 C9 C8 -2.0(8)
N1 C4 C9 C8 175.8(5)
C5 C4 C9 C13 177.6(5)
N1 C4 C9 C13 -4.6(8)
C7 C8 C9 C4 0.7(8)
C7 C8 C9 C13 -178.9(6)
C6 C5 C10 C11 -70.1(6)
C4 C5 C10 C11 110.2(6)
C6 C5 C10 C12 53.9(7)
C4 C5 C10 C12 -125.7(6)
C4 C9 C13 C14 -129.2(6)
C8 C9 C13 C14 50.3(8)
C4 C9 C13 C15 106.5(6)
C8 C9 C13 C15 -74.0(7)
C1 N2 C16 C17 -74.3(6)
C3 N2 C16 C17 112.0(6)
C1 N2 C16 C21 107.0(6)
C3 N2 C16 C21 -66.6(7)
C21 C16 C17 C18 -2.6(9)
N2 C16 C17 C18 178.8(5)
C21 C16 C17 C22 176.6(6)
N2 C16 C17 C22 -2.0(8)
C16 C17 C18 C19 1.9(10)
C22 C17 C18 C19 -177.3(7)
C17 C18 C19 C20 -0.1(12)
C18 C19 C20 C21 -1.2(12)
C19 C20 C21 C16 0.6(10)
C19 C20 C21 C25 -176.6(7)
C17 C16 C21 C20 1.4(9)
N2 C16 C21 C20 -180.0(5)
C17 C16 C21 C25 178.5(5)
N2 C16 C21 C25 -2.9(8)
C16 C17 C22 C24 -106.0(7)
C18 C17 C22 C24 73.2(8)
C16 C17 C22 C23 130.7(6)
C18 C17 C22 C23 -50.2(8)
C20 C21 C25 C27 84.1(8)
C16 C21 C25 C27 -92.9(7)
C20 C21 C25 C26 -38.6(9)
C16 C21 C25 C26 144.4(6)
C28 N3 C29A C32A -50(3)
C28 N3 C29A C30A -171(2)
C28 N3 C29A C31A 71(3)
N3 C29A C30A C33A -179.1(9)
C32A C29A C30A C33A 60.2(13)
C31A C29A C30A C33A -62.0(13)
N3 C29A C31A C35A 178.6(9)
C32A C29A C31A C35A -60.0(12)
C30A C29A C31A C35A 61.7(12)
N3 C29A C32A C37A 179.0(9)
C30A C29A C32A C37A -62.2(13)
C31A C29A C32A C37A 59.3(13)
C29A C30A C33A C34A 61.1(14)
C29A C30A C33A C38A -60.1(14)
C38A C33A C34A C35A 60.3(17)
C30A C33A C34A C35A -60.4(18)
C33A C34A C35A C31A 59.7(17)
C33A C34A C35A C36A -59.8(16)
C29A C31A C35A C34A -59.2(13)
C29A C31A C35A C36A 60.6(12)
C34A C35A C36A C37A 58.5(12)
C31A C35A C36A C37A -61.9(12)
C35A C36A C37A C38A -57.9(11)
C35A C36A C37A C32A 60.2(12)
C29A C32A C37A C36A -59.3(13)
C29A C32A C37A C38A 60.3(12)
C34A C33A C38A C37A -59.1(14)
C30A C33A C38A C37A 61.6(15)
C36A C37A C38A C33A 58.8(14)
C32A C37A C38A C33A -60.4(14)
C32B C29B C30B C33B 62.5(19)
C31B C29B C30B C33B -62(2)
N3 C29B C30B C33B -178.7(13)
C32B C29B C31B C35B -61.5(19)
C30B C29B C31B C35B 63(2)
N3 C29B C31B C35B -175.9(14)
C30B C29B C32B C37B -61.9(19)
C31B C29B C32B C37B 62.0(18)
N3 C29B C32B C37B 175.6(13)
C29B C30B C33B C38B -62(2)
C29B C30B C33B C34B 61(2)
C38B C33B C34B C35B 59(2)
C30B C33B C34B C35B -62(3)
C33B C34B C35B C31B 60(2)
C33B C34B C35B C36B -57(2)
C29B C31B C35B C34B -59(2)
C29B C31B C35B C36B 58(2)
C34B C35B C36B C37B 58(2)
C31B C35B C36B C37B -60(2)
C35B C36B C37B C38B -57(2)
C35B C36B C37B C32B 60(2)
C29B C32B C37B C36B -60(2)
C29B C32B C37B C38B 58.0(18)
C34B C33B C38B C37B -58.5(19)
C30B C33B C38B C37B 63.7(19)
C36B C37B C38B C33B 56.9(19)
C32B C37B C38B C33B -60.5(18)
C43B O1 C40 C41 4(2)
C43A O1 C40 C41 -40.0(16)
O1 C40 C41 C42 23.0(14)
C40 C41 C42 C43A 3.0(16)
C40 C41 C42 C43B -37.0(15)
C41 C42 C43A O1 -26.7(17)
C40 O1 C43A C42 40.7(17)
C40 O1 C43B C42 -28(2)
C41 C42 C43B O1 40(2)
